data_4060831
loop_
_publ_author_name
'Ren, Tong'

_journal_name_full Organometallics
_journal_year 2002
_chemical_formula_sum 'C29 H20 Cl4 N2 O18 Os5'
_chemical_formula_weight 1777.44
_space_group_IT_number 15
_symmetry_cell_setting monoclinic
_symmetry_space_group_name_Hall '-C 2yc'
_symmetry_space_group_name_H-M 'C 1 2/c 1'
_cell_angle_alpha 90
_cell_angle_beta 100.17(2)
_cell_angle_gamma 90
_cell_formula_units_Z 4
_cell_length_a 20.020(3)
_cell_length_b 11.760(2)
_cell_length_c 19.059(2)
_cell_measurement_temperature 293(2)
_cell_volume 4416.7(11)
_exptl_crystal_density_diffrn 2.673
_cod_depositor_comments
;
The following automatic conversions were performed:
'_symmetry_cell_setting' value 'Monoclinic' changed to 'monoclinic'
according to '/home/saulius/struct/CIF-dictionaries/cif_core.dic'
dictionary named 'cif_core.dic' version 2.4.1 from 2010-06-29.

Automatic conversion script
Id: cif_fix_enum 1527 2010-12-29 10:47:43Z saulius 
;
_cod_original_sg_symbol_H-M 'C 2/c'
_cod_database_code 4060831

loop_
_symmetry_equiv_pos_as_xyz
x,y,z
-x,y,1/2-z
-x,-y,-z
x,-y,1/2+z
1/2+x,1/2+y,z
1/2-x,1/2+y,1/2-z
1/2-x,1/2-y,-z
1/2+x,1/2-y,1/2+z

loop_
_atom_site_aniso_label
_atom_site_aniso_U_11
_atom_site_aniso_U_22
_atom_site_aniso_U_33
_atom_site_aniso_U_23
_atom_site_aniso_U_13
_atom_site_aniso_U_12
Os1 0.041(1) 0.037(1) 0.030(1) 0.005(1) 0.015(1) -0.001(1)
Os2 0.042(1) 0.035(1) 0.029(1) 0.003(1) 0.015(1) -0.004(1)
Os3 0.038(1) 0.042(1) 0.031(1) 0.006(1) 0.014(1) -0.004(1)
Cl1 0.052(6) 0.053(6) 0.027(7) 0.013(5) 0.000(5) 0.006(6)
Cl1' 0.040(6) 0.064(9) 0.053(6) 0.011(5) 0.017(5) 0.007(5)
Cl2 0.134(11) 0.176(13) 0.157(12) 0.044(9) -0.016(9) -0.005(9)
N1 0.056(7) 0.044(6) 0.054(6) -0.008(5) 0.023(5) -0.009(5)
O1 0.082(7) 0.077(7) 0.053(6) 0.017(5) 0.041(5) -0.014(6)
O2 0.127(10) 0.083(8) 0.055(7) -0.021(5) 0.039(6) -0.029(7)
O3 0.066(18) 0.050(16) 0.086(18) 0.031(13) 0.024(17) 0.030(16)
O3' 0.053(14) 0.073(18) 0.013(14) 0.003(11) -0.017(12) -0.009(14)
O4 0.068(6) 0.071(7) 0.050(6) -0.005(5) -0.003(4) -0.012(5)
O5 0.073(7) 0.052(6) 0.074(7) 0.002(5) 0.019(5) 0.012(5)
O6 0.060(6) 0.076(7) 0.048(6) -0.003(5) 0.001(4) -0.014(5)
O7 0.074(7) 0.053(6) 0.057(6) 0.001(5) 0.030(5) 0.011(5)
O8 0.043(6) 0.097(9) 0.101(8) 0.025(7) 0.016(6) 0.011(5)
O9 0.099(8) 0.071(7) 0.045(6) -0.019(5) 0.014(5) -0.004(6)
C1 0.064(7) 0.047(8) 0.051(7) 0.010(5) 0.026(6) -0.004(6)
C2 0.077(9) 0.044(6) 0.026(6) 0.014(4) 0.014(5) -0.005(6)
C3 0.041(8) 0.047(15) 0.056(16) 0.006(9) 0.021(7) 0.004(8)
C3' 0.047(8) 0.066(16) 0.028(14) 0.011(8) 0.001(8) 0.003(9)
C4 0.052(6) 0.036(7) 0.031(6) 0.003(5) 0.017(4) -0.001(5)
C5 0.047(7) 0.039(6) 0.033(6) 0.003(5) 0.014(5) -0.008(5)
C6 0.058(6) 0.037(7) 0.027(5) 0.005(5) 0.020(4) -0.001(5)
C7 0.054(7) 0.044(6) 0.032(6) 0.005(5) 0.019(5) 0.004(5)
C8 0.050(7) 0.052(8) 0.048(8) 0.011(6) 0.020(6) -0.006(6)
C9 0.048(8) 0.058(7) 0.037(7) 0.001(5) 0.023(6) -0.003(6)
C10 0.046(7) 0.039(6) 0.040(6) 0.003(4) 0.016(5) -0.006(5)
C11 0.066(8) 0.053(9) 0.072(8) -0.023(6) 0.017(8) -0.004(6)
C12 0.098(10) 0.106(17) 0.320(30) -0.124(16) 0.077(15) -0.055(10)
C13 0.133(12) 0.055(10) 0.087(11) -0.016(8) 0.016(10) 0.034(9)
C14 0.193(19) 0.121(17) 0.045(8) -0.012(8) -0.001(10) 0.030(13)
C15 0.080(20) 0.050(20) 0.100(30) 0.000 0.079(14) 0.000

loop_
_atom_site_label
_atom_site_thermal_displace_type
_atom_site_fract_x
_atom_site_fract_y
_atom_site_fract_z
_atom_site_occupancy
_atom_site_U_iso_or_equiv
Os1 Uani 0.1308(1) 0.0137(1) 0.2121(1) 1.000 0.035(1)
Os2 Uani 0.1900(1) 0.1369(1) 0.1084(1) 1.000 0.034(1)
Os3 Uani 0.2500 0.2500 0.0000 1.000 0.036(1)
Cl1 Uani 0.2467(5) -0.0653(14) 0.2536(8) 0.500 0.045(3)
Cl1' Uani 0.0192(6) 0.1010(15) 0.1595(8) 0.500 0.051(3)
Cl2 Uani 0.4462(6) -0.0306(12) 0.1994(7) 1.000 0.161(5)
N1 Uani 0.1101(5) -0.1898(9) 0.1012(6) 1.000 0.050(3)
O1 Uani 0.0683(5) -0.1305(8) 0.3166(5) 1.000 0.067(3)
O2 Uani 0.1625(6) 0.2180(9) 0.3121(5) 1.000 0.086(3)
O3 Uani -0.0024(15) 0.1200(40) 0.1530(20) 0.500 0.066(9)
O3' Uani 0.2681(14) -0.0700(40) 0.2680(20) 0.500 0.049(7)
O4 Uani 0.3133(5) 0.1965(8) 0.2225(5) 1.000 0.065(3)
O5 Uani 0.1119(5) 0.3529(8) 0.1315(5) 1.000 0.066(3)
O6 Uani 0.0689(5) 0.0654(8) -0.0061(5) 1.000 0.063(3)
O7 Uani 0.2645(4) -0.0820(8) 0.0794(4) 1.000 0.059(2)
O8 Uani 0.3854(5) 0.1323(9) 0.0586(6) 1.000 0.080(3)
O9 Uani 0.2935(5) 0.4599(9) 0.0918(5) 1.000 0.071(3)
C1 Uani 0.0924(6) -0.0755(11) 0.2793(7) 1.000 0.052(3)
C2 Uani 0.1510(7) 0.1444(11) 0.2743(11) 1.000 0.049(3)
C3 Uani 0.0481(15) 0.0770(30) 0.1762(18) 0.500 0.046(5)
C3' Uani 0.2183(15) -0.0390(30) 0.2388(17) 0.500 0.048(5)
C4 Uani 0.2672(6) 0.1757(10) 0.1808(6) 1.000 0.038(3)
C5 Uani 0.1427(6) 0.2708(10) 0.1247(6) 1.000 0.039(2)
C6 Uani 0.1131(6) 0.0910(10) 0.0369(6) 1.000 0.039(3)
C7 Uani 0.2384(6) -0.0023(11) 0.0921(6) 1.000 0.042(3)
C8 Uani 0.3348(7) 0.1757(11) 0.0376(7) 1.000 0.049(3)
C9 Uani 0.2768(6) 0.3819(12) 0.0591(6) 1.000 0.046(3)
C10 Uani 0.1163(6) -0.1138(10) 0.1406(6) 1.000 0.040(3)
C11 Uani 0.1083(7) -0.2874(12) 0.0514(8) 1.000 0.063(3)
C12 Uani 0.0410(9) -0.3343(16) 0.0476(14) 1.000 0.171(9)
C13 Uani 0.1644(8) -0.3622(12) 0.0801(8) 1.000 0.092(5)
C14 Uani 0.1158(11) -0.2408(16) -0.0204 1.000 0.123(7)
C15 Uani 0.5000 -0.1090(30) 0.2500 1.000 0.069
H12A Uiso 0.0078 -0.2774 0.0301 1.000 0.257
H12B Uiso 0.0350 -0.3583 0.0942 1.000 0.257
H12C Uiso 0.0355 -0.3983 0.0158 1.000 0.257
H13A Uiso 0.2066 -0.3226 0.0815 1.000 0.138
H13B Uiso 0.1635 -0.4282 0.0503 1.000 0.138
H13C Uiso 0.1602 -0.3851 0.1275 1.000 0.138
H14A Uiso 0.1608 -0.2112 -0.0181 1.000 0.184
H14B Uiso 0.0833 -0.1810 -0.0335 1.000 0.184
H14C Uiso 0.1079 -0.3004 -0.0553 1.000 0.184
H15A Uiso 0.4765 -0.1571 0.2789 0.500 0.082
H15B Uiso 0.5235 -0.1571 0.2211 0.500 0.082

loop_
_geom_bond_atom_site_label_1
_geom_bond_atom_site_label_2
_geom_bond_distance
_geom_bond_site_symmetry_1
_geom_bond_site_symmetry_2
_geom_bond_publ_flag
Os1 Cl1 2.495(12) . . yes
Os1 Cl1' 2.502(14) . . yes
Os1 C1 1.918(13) . . yes
Os1 C2 1.940(16) . . yes
Os1 C3 1.83(3) . . yes
Os1 C3' 1.84(3) . . yes
Os1 C10 2.012(12) . . yes
O1 C1 1.130(16) . . yes
O2 C2 1.124(19) . . yes
O3 C3 1.15(5) . . yes
O3' C3' 1.11(5) . . yes
N1 C10 1.160(16) . . yes
N1 C11 1.486(18) . . yes
C11 C12 1.45(2) . . no
C11 C13 1.46(2) . . no
C11 C14 1.506(17) . . no
Os2 C4 1.936(12) . . yes
Os2 C5 1.891(12) . . yes
Os2 C6 1.944(12) . . yes
Os2 C7 1.955(13) . . yes
O4 C4 1.133(15) . . yes
O5 C5 1.165(15) . . yes
O6 C6 1.135(15) . . yes
O7 C7 1.120(16) . . yes
Os3 C8 1.931(14) . . yes
Os3 C9 1.936(13) . . yes
O8 C8 1.142(17) . . yes
O9 C9 1.126(17) . . yes
Cl2 C15 1.60(2) . . yes
